data_4066637
loop_
_publ_author_name
'Chen, Dafa'
'Zhang, Xi'
'Xu, Shansheng'
'Song, Haibin'
'Wang, Baiquan'

_publ_section_title
;
 Pyridyl-Substituted Indenyl Ruthenium Complexes: Synthesis, Structures,
 and Reactivities
;
_journal_issue 15
_journal_name_full Organometallics
_journal_page_first 3418
_journal_paper_doi 10.1021/om100556y
_journal_volume 29
_journal_year 2010
_chemical_formula_moiety 'C27 H17 N O5 Ru2'
_chemical_formula_sum 'C27 H17 N O5 Ru2'
_chemical_formula_weight 637.56
_chemical_name_systematic
; 
 ? 
;
_space_group_IT_number 14
_symmetry_cell_setting monoclinic
_symmetry_space_group_name_Hall '-P 2ybc'
_symmetry_space_group_name_H-M 'P 1 21/c 1'
_atom_sites_solution_hydrogens geom
_atom_sites_solution_primary direct
_atom_sites_solution_secondary difmap
_audit_creation_method SHELXL-97
_cell_angle_alpha 90.00
_cell_angle_beta 94.609(5)
_cell_angle_gamma 90.00
_cell_formula_units_Z 4
_cell_length_a 8.8321(9)
_cell_length_b 17.6060(14)
_cell_length_c 15.6816(14)
_cell_measurement_reflns_used 5312
_cell_measurement_temperature 113(2)
_cell_measurement_theta_max 27.8
_cell_measurement_theta_min 1.3
_cell_volume 2430.6(4)
_computing_cell_refinement CrystalClear
_computing_data_collection CrystalClear
_computing_data_reduction CrystalClear
_computing_publication_material 'CrystalStructure 3.7.0'
_computing_structure_refinement 'SHELXL-97 (Sheldrick, 1997)'
_computing_structure_solution 'SHELXS-97 (Sheldrick, 1990)'
_diffrn_ambient_temperature 113(2)
_diffrn_detector_area_resol_mean 7.31
_diffrn_measured_fraction_theta_full 0.993
_diffrn_measured_fraction_theta_max 0.993
_diffrn_measurement_device_type 'Rigaku Saturn'
_diffrn_measurement_method \w
_diffrn_radiation_monochromator confocal
_diffrn_radiation_source 'rotating anode'
_diffrn_radiation_type MoK\a
_diffrn_radiation_wavelength 0.71070
_diffrn_reflns_av_R_equivalents 0.0555
_diffrn_reflns_av_sigmaI/netI 0.0503
_diffrn_reflns_limit_h_max 11
_diffrn_reflns_limit_h_min -10
_diffrn_reflns_limit_k_max 23
_diffrn_reflns_limit_k_min -23
_diffrn_reflns_limit_l_max 20
_diffrn_reflns_limit_l_min -19
_diffrn_reflns_number 22458
_diffrn_reflns_theta_full 27.80
_diffrn_reflns_theta_max 27.80
_diffrn_reflns_theta_min 1.74
_exptl_absorpt_coefficient_mu 1.281
_exptl_absorpt_correction_T_max 0.8213
_exptl_absorpt_correction_T_min 0.7659
_exptl_absorpt_correction_type multi-scan
_exptl_absorpt_process_details 'Jacobson, R. (1998) Private communication'
_exptl_crystal_colour orange
_exptl_crystal_density_diffrn 1.742
_exptl_crystal_density_method 'not measured'
_exptl_crystal_description prism
_exptl_crystal_F_000 1256
_exptl_crystal_size_max 0.22
_exptl_crystal_size_mid 0.18
_exptl_crystal_size_min 0.16
_refine_diff_density_max 1.981
_refine_diff_density_min -1.905
_refine_diff_density_rms 0.129
_refine_ls_extinction_method none
_refine_ls_goodness_of_fit_ref 1.125
_refine_ls_hydrogen_treatment constr
_refine_ls_matrix_type full
_refine_ls_number_parameters 317
_refine_ls_number_reflns 5720
_refine_ls_number_restraints 0
_refine_ls_restrained_S_all 1.125
_refine_ls_R_factor_all 0.0745
_refine_ls_R_factor_gt 0.0629
_refine_ls_shift/su_max 0.001
_refine_ls_shift/su_mean 0.000
_refine_ls_structure_factor_coef Fsqd
_refine_ls_weighting_details 'calc w=1/[\s^2^(Fo^2^)+(0.0280P)^2^+11.3437P] where P=(Fo^2^+2Fc^2^)/3'
_refine_ls_weighting_scheme calc
_refine_ls_wR_factor_gt 0.1126
_refine_ls_wR_factor_ref 0.1184
_reflns_number_gt 5042
_reflns_number_total 5720
_reflns_threshold_expression >2sigma(I)
_cod_data_source_file om100556y_si_001.cif
_cod_data_source_block r061220E1
_cod_database_code 4066637

loop_
_symmetry_equiv_pos_as_xyz
'x, y, z'
'-x, y+1/2, -z+1/2'
'-x, -y, -z'
'x, -y-1/2, z-1/2'

loop_
_atom_site_label
_atom_site_type_symbol
_atom_site_fract_x
_atom_site_fract_y
_atom_site_fract_z
_atom_site_U_iso_or_equiv
_atom_site_adp_type
_atom_site_occupancy
_atom_site_symmetry_multiplicity
_atom_site_calc_flag
_atom_site_refinement_flags
Ru1 Ru 0.92875(5) 0.20902(2) 0.05520(3) 0.02565(12) Uani 1 1 d .
Ru2 Ru 0.78724(6) 0.35206(2) 0.04153(3) 0.03044(13) Uani 1 1 d .
C1 C 0.9729(6) 0.2152(3) -0.0593(4) 0.0271(11) Uani 1 1 d .
C2 C 1.1310(8) 0.2313(3) 0.0915(4) 0.0377(14) Uani 1 1 d .
C3 C 0.9008(7) 0.3785(3) -0.0580(4) 0.0357(13) Uani 1 1 d .
C4 C 0.9470(8) 0.3837(3) 0.1169(4) 0.0426(15) Uani 1 1 d .
C5 C 0.6889(8) 0.4491(3) 0.0480(4) 0.0417(15) Uani 1 1 d .
N1 N 0.6025(5) 0.2943(2) -0.0350(3) 0.0317(10) Uani 1 1 d .
C6 C 0.5070(7) 0.3277(4) -0.0941(4) 0.0409(15) Uani 1 1 d .
H6 H 0.5205 0.3802 -0.1048 0.049 Uiso 1 1 calc R
C7 C 0.3905(8) 0.2905(4) -0.1402(4) 0.0484(16) Uani 1 1 d .
H7 H 0.3264 0.3170 -0.1818 0.058 Uiso 1 1 calc R
C8 C 0.3680(7) 0.2142(4) -0.1254(4) 0.0439(15) Uani 1 1 d .
H8 H 0.2894 0.1869 -0.1570 0.053 Uiso 1 1 calc R
C9 C 0.4628(6) 0.1782(3) -0.0632(4) 0.0379(14) Uani 1 1 d .
H9 H 0.4488 0.1259 -0.0512 0.045 Uiso 1 1 calc R
C10 C 0.5785(6) 0.2188(3) -0.0184(4) 0.0307(12) Uani 1 1 d .
C11 C 0.6796(7) 0.1858(3) 0.0508(4) 0.0307(12) Uani 1 1 d .
C12 C 0.7484(6) 0.1105(3) 0.0591(3) 0.0288(12) Uani 1 1 d .
C13 C 0.7384(6) 0.0449(3) 0.0061(4) 0.0329(13) Uani 1 1 d .
H13 H 0.6784 0.0453 -0.0469 0.039 Uiso 1 1 calc R
C14 C 0.8177(7) -0.0192(3) 0.0332(4) 0.0365(14) Uani 1 1 d .
H14 H 0.8120 -0.0634 -0.0017 0.044 Uiso 1 1 calc R
C15 C 0.9068(7) -0.0205(3) 0.1117(4) 0.0380(14) Uani 1 1 d .
H15 H 0.9575 -0.0661 0.1294 0.046 Uiso 1 1 calc R
C16 C 0.9226(7) 0.0421(3) 0.1632(4) 0.0343(13) Uani 1 1 d .
H16 H 0.9864 0.0405 0.2149 0.041 Uiso 1 1 calc R
C17 C 0.8425(7) 0.1095(3) 0.1386(3) 0.0289(12) Uani 1 1 d .
C18 C 0.8278(7) 0.1823(3) 0.1795(3) 0.0316(12) Uani 1 1 d .
H18 H 0.8820 0.1978 0.2313 0.038 Uiso 1 1 calc R
C19 C 0.7197(6) 0.2270(3) 0.1299(4) 0.0318(12) Uani 1 1 d .
C20 C 0.6612(7) 0.3043(3) 0.1442(4) 0.0356(13) Uani 1 1 d .
H20 H 0.5502 0.3055 0.1256 0.043 Uiso 1 1 calc R
C21 C 0.6834(8) 0.3325(3) 0.2349(4) 0.0389(14) Uani 1 1 d .
H21A H 0.7934 0.3338 0.2529 0.047 Uiso 1 1 calc R
H21B H 0.6350 0.2964 0.2729 0.047 Uiso 1 1 calc R
C22 C 0.6161(7) 0.4119(3) 0.2458(4) 0.0377(14) Uani 1 1 d .
C23 C 0.4626(8) 0.4268(4) 0.2243(4) 0.0456(16) Uani 1 1 d .
H23 H 0.3985 0.3876 0.2005 0.055 Uiso 1 1 calc R
C24 C 0.4020(8) 0.4993(4) 0.2375(4) 0.0488(17) Uani 1 1 d .
H24 H 0.2977 0.5095 0.2221 0.059 Uiso 1 1 calc R
C25 C 0.4973(8) 0.5564(3) 0.2737(4) 0.0450(16) Uani 1 1 d .
H25 H 0.4577 0.6053 0.2844 0.054 Uiso 1 1 calc R
C26 C 0.6477(9) 0.5411(4) 0.2936(4) 0.0477(17) Uani 1 1 d .
H26 H 0.7128 0.5799 0.3175 0.057 Uiso 1 1 calc R
C27 C 0.7064(8) 0.4692(3) 0.2791(4) 0.0442(16) Uani 1 1 d .
H27 H 0.8115 0.4599 0.2927 0.053 Uiso 1 1 calc R
O1 O 0.9982(4) 0.2179(2) -0.1303(2) 0.0335(9) Uani 1 1 d .
O2 O 1.2545(5) 0.2455(3) 0.1167(3) 0.0532(12) Uani 1 1 d .
O3 O 0.9691(6) 0.3975(3) -0.1131(3) 0.0544(13) Uani 1 1 d .
O4 O 1.0463(6) 0.4035(3) 0.1653(3) 0.0545(13) Uani 1 1 d .
O5 O 0.6477(6) 0.5098(2) 0.0524(3) 0.0543(13) Uani 1 1 d .

loop_
_atom_site_aniso_label
_atom_site_aniso_U_11
_atom_site_aniso_U_22
_atom_site_aniso_U_33
_atom_site_aniso_U_23
_atom_site_aniso_U_13
_atom_site_aniso_U_12
Ru1 0.0318(3) 0.01703(19) 0.0285(2) -0.00212(15) 0.00478(18) 0.00136(16)
Ru2 0.0428(3) 0.01825(19) 0.0306(2) -0.00220(16) 0.0052(2) 0.00499(18)
C1 0.023(3) 0.021(2) 0.037(3) -0.002(2) 0.003(2) 0.002(2)
C2 0.044(4) 0.029(3) 0.040(3) -0.003(2) 0.002(3) 0.001(3)
C3 0.047(4) 0.021(2) 0.039(3) -0.003(2) 0.001(3) 0.004(2)
C4 0.060(5) 0.024(3) 0.044(4) -0.006(2) 0.003(3) 0.003(3)
C5 0.056(4) 0.030(3) 0.040(3) 0.002(2) 0.004(3) 0.008(3)
N1 0.036(3) 0.027(2) 0.033(3) -0.0010(18) 0.007(2) 0.008(2)
C6 0.047(4) 0.038(3) 0.038(3) -0.003(3) 0.003(3) 0.016(3)
C7 0.045(4) 0.050(4) 0.049(4) -0.004(3) -0.002(3) 0.010(3)
C8 0.025(3) 0.053(4) 0.054(4) -0.010(3) 0.004(3) 0.000(3)
C9 0.024(3) 0.038(3) 0.053(4) -0.009(3) 0.011(3) -0.002(2)
C10 0.029(3) 0.030(3) 0.033(3) -0.004(2) 0.009(2) 0.007(2)
C11 0.035(3) 0.025(2) 0.033(3) -0.003(2) 0.015(2) -0.003(2)
C12 0.030(3) 0.022(2) 0.036(3) -0.002(2) 0.015(2) -0.002(2)
C13 0.031(3) 0.023(2) 0.046(3) -0.005(2) 0.012(3) -0.001(2)
C14 0.041(4) 0.023(2) 0.048(4) -0.007(2) 0.019(3) -0.002(2)
C15 0.044(4) 0.023(3) 0.049(4) 0.002(2) 0.016(3) 0.004(2)
C16 0.041(4) 0.024(2) 0.039(3) 0.003(2) 0.009(3) 0.001(2)
C17 0.041(3) 0.020(2) 0.028(3) 0.0000(19) 0.013(2) -0.004(2)
C18 0.044(4) 0.024(2) 0.028(3) -0.001(2) 0.012(3) -0.001(2)
C19 0.034(3) 0.025(2) 0.038(3) -0.004(2) 0.015(3) 0.001(2)
C20 0.042(4) 0.029(3) 0.037(3) -0.002(2) 0.008(3) 0.003(2)
C21 0.046(4) 0.031(3) 0.041(3) 0.000(2) 0.005(3) 0.005(3)
C22 0.046(4) 0.033(3) 0.036(3) -0.002(2) 0.014(3) 0.008(3)
C23 0.054(4) 0.037(3) 0.046(4) -0.007(3) 0.009(3) -0.006(3)
C24 0.040(4) 0.052(4) 0.055(4) -0.002(3) 0.010(3) 0.010(3)
C25 0.061(5) 0.034(3) 0.042(4) -0.004(3) 0.016(3) 0.015(3)
C26 0.066(5) 0.035(3) 0.042(4) -0.011(3) 0.001(3) 0.003(3)
C27 0.054(4) 0.039(3) 0.038(3) -0.005(3) -0.001(3) 0.009(3)
O1 0.037(2) 0.035(2) 0.030(2) -0.0011(16) 0.0059(17) -0.0011(17)
O2 0.039(3) 0.054(3) 0.065(3) -0.005(2) -0.010(2) -0.004(2)
O3 0.075(4) 0.046(3) 0.044(3) 0.006(2) 0.016(3) -0.007(2)
O4 0.061(3) 0.039(2) 0.061(3) -0.013(2) -0.010(3) -0.002(2)
O5 0.073(3) 0.030(2) 0.060(3) -0.005(2) 0.001(3) 0.021(2)

loop_
_atom_type_symbol
_atom_type_description
_atom_type_scat_dispersion_real
_atom_type_scat_dispersion_imag
_atom_type_scat_source
C C 0.0033 0.0016 'International Tables Vol C Tables 4.2.6.8 and 6.1.1.4'
H H 0.0000 0.0000 'International Tables Vol C Tables 4.2.6.8 and 6.1.1.4'
N N 0.0061 0.0033 'International Tables Vol C Tables 4.2.6.8 and 6.1.1.4'
O O 0.0106 0.0060 'International Tables Vol C Tables 4.2.6.8 and 6.1.1.4'
Ru Ru -1.2594 0.8363 'International Tables Vol C Tables 4.2.6.8 and 6.1.1.4'

loop_
_geom_angle_atom_site_label_1
_geom_angle_atom_site_label_2
_geom_angle_atom_site_label_3
_geom_angle
C1 Ru1 C2 90.7(2)
C1 Ru1 C11 105.2(2)
C2 Ru1 C11 164.0(2)
C1 Ru1 C18 165.5(2)
C2 Ru1 C18 102.4(2)
C11 Ru1 C18 62.1(2)
C1 Ru1 C19 136.3(2)
C2 Ru1 C19 127.2(2)
C11 Ru1 C19 37.56(19)
C18 Ru1 C19 36.4(2)
C1 Ru1 C17 132.76(19)
C2 Ru1 C17 109.4(2)
C11 Ru1 C17 61.2(2)
C18 Ru1 C17 36.45(17)
C19 Ru1 C17 60.48(19)
C1 Ru1 C12 105.1(2)
C2 Ru1 C12 140.9(2)
C11 Ru1 C12 36.94(18)
C18 Ru1 C12 60.64(19)
C19 Ru1 C12 60.92(18)
C17 Ru1 C12 35.65(19)
C1 Ru1 Ru2 90.03(15)
C2 Ru1 Ru2 104.05(17)
C11 Ru1 Ru2 74.37(13)
C18 Ru1 Ru2 92.80(13)
C19 Ru1 Ru2 62.78(13)
C17 Ru1 Ru2 123.26(13)
C12 Ru1 Ru2 111.31(13)
C4 Ru2 C5 91.4(3)
C4 Ru2 C3 91.4(3)
C5 Ru2 C3 95.3(2)
C4 Ru2 N1 169.2(2)
C5 Ru2 N1 97.0(2)
C3 Ru2 N1 94.6(2)
C4 Ru2 C20 93.0(3)
C5 Ru2 C20 92.5(2)
C3 Ru2 C20 171.0(2)
N1 Ru2 C20 79.9(2)
C4 Ru2 Ru1 84.79(18)
C5 Ru2 Ru1 172.53(18)
C3 Ru2 Ru1 91.20(16)
N1 Ru2 Ru1 86.14(11)
C20 Ru2 Ru1 81.36(15)
O1 C1 Ru1 178.7(5)
O2 C2 Ru1 177.7(6)
O3 C3 Ru2 176.1(5)
O4 C4 Ru2 179.1(6)
O5 C5 Ru2 171.8(6)
C6 N1 C10 117.3(5)
C6 N1 Ru2 125.0(4)
C10 N1 Ru2 117.6(4)
N1 C6 C7 124.0(6)
N1 C6 H6 118.0
C7 C6 H6 118.0
C6 C7 C8 119.1(6)
C6 C7 H7 120.5
C8 C7 H7 120.4
C7 C8 C9 118.4(6)
C7 C8 H8 120.8
C9 C8 H8 120.8
C8 C9 C10 119.9(6)
C8 C9 H9 120.0
C10 C9 H9 120.0
N1 C10 C9 121.3(5)
N1 C10 C11 115.4(5)
C9 C10 C11 123.3(5)
C19 C11 C12 107.8(5)
C19 C11 C10 121.6(5)
C12 C11 C10 130.5(5)
C19 C11 Ru1 73.2(3)
C12 C11 Ru1 76.2(3)
C10 C11 Ru1 119.3(4)
C13 C12 C17 119.9(5)
C13 C12 C11 132.9(5)
C17 C12 C11 107.2(4)
C13 C12 Ru1 126.3(4)
C17 C12 Ru1 71.8(3)
C11 C12 Ru1 66.8(3)
C14 C13 C12 118.7(6)
C14 C13 H13 120.7
C12 C13 H13 120.7
C13 C14 C15 121.1(5)
C13 C14 H14 119.4
C15 C14 H14 119.4
C16 C15 C14 121.8(5)
C16 C15 H15 119.1
C14 C15 H15 119.1
C15 C16 C17 119.2(6)
C15 C16 H16 120.4
C17 C16 H16 120.4
C16 C17 C12 119.1(5)
C16 C17 C18 133.0(5)
C12 C17 C18 107.9(5)
C16 C17 Ru1 126.8(4)
C12 C17 Ru1 72.5(3)
C18 C17 Ru1 68.3(3)
C19 C18 C17 109.3(5)
C19 C18 Ru1 73.0(3)
C17 C18 Ru1 75.3(3)
C19 C18 H18 125.4
C17 C18 H18 125.4
Ru1 C18 H18 118.2
C18 C19 C11 107.2(5)
C18 C19 C20 130.9(5)
C11 C19 C20 121.6(5)
C18 C19 Ru1 70.6(3)
C11 C19 Ru1 69.2(3)
C20 C19 Ru1 120.8(4)
C19 C20 C21 115.2(5)
C19 C20 Ru2 92.1(3)
C21 C20 Ru2 122.1(4)
C19 C20 H20 108.7
C21 C20 H20 108.7
Ru2 C20 H20 108.7
C20 C21 C22 112.5(5)
C20 C21 H21A 109.1
C22 C21 H21A 109.1
C20 C21 H21B 109.1
C22 C21 H21B 109.1
H21A C21 H21B 107.8
C27 C22 C23 118.7(6)
C27 C22 C21 119.8(6)
C23 C22 C21 121.5(6)
C22 C23 C24 120.6(6)
C22 C23 H23 119.7
C24 C23 H23 119.7
C25 C24 C23 119.1(6)
C25 C24 H24 120.4
C23 C24 H24 120.4
C26 C25 C24 119.5(6)
C26 C25 H25 120.2
C24 C25 H25 120.2
C25 C26 C27 120.6(6)
C25 C26 H26 119.7
C27 C26 H26 119.7
C22 C27 C26 121.4(7)
C22 C27 H27 119.3
C26 C27 H27 119.3

loop_
_geom_bond_atom_site_label_1
_geom_bond_atom_site_label_2
_geom_bond_distance
Ru1 C1 1.871(6)
Ru1 C2 1.873(7)
Ru1 C11 2.233(6)
Ru1 C18 2.257(5)
Ru1 C19 2.287(5)
Ru1 C17 2.350(5)
Ru1 C12 2.359(5)
Ru1 Ru2 2.8121(6)
Ru2 C4 1.852(7)
Ru2 C5 1.922(6)
Ru2 C3 1.977(6)
Ru2 N1 2.196(5)
Ru2 C20 2.197(6)
C1 O1 1.155(6)
C2 O2 1.157(7)
C3 O3 1.143(7)
C4 O4 1.166(7)
C5 O5 1.134(7)
N1 C6 1.339(7)
N1 C10 1.373(7)
C6 C7 1.375(9)
C6 H6 0.9500
C7 C8 1.381(9)
C7 H7 0.9500
C8 C9 1.386(9)
C8 H8 0.9500
C9 C10 1.391(8)
C9 H9 0.9500
C10 C11 1.468(8)
C11 C19 1.456(8)
C11 C12 1.460(7)
C12 C13 1.421(7)
C12 C17 1.441(8)
C13 C14 1.378(8)
C13 H13 0.9500
C14 C15 1.407(9)
C14 H14 0.9500
C15 C16 1.366(8)
C15 H15 0.9500
C16 C17 1.419(7)
C16 H16 0.9500
C17 C18 1.443(7)
C18 C19 1.421(8)
C18 H18 0.9500
C19 C20 1.479(7)
C20 C21 1.504(8)
C20 H20 1.0000
C21 C22 1.535(8)
C21 H21A 0.9900
C21 H21B 0.9900
C22 C27 1.364(9)
C22 C23 1.395(9)
C23 C24 1.406(9)
C23 H23 0.9500
C24 C25 1.401(9)
C24 H24 0.9500
C25 C26 1.366(10)
C25 H25 0.9500
C26 C27 1.394(8)
C26 H26 0.9500
C27 H27 0.9500

loop_
_geom_torsion_atom_site_label_1
_geom_torsion_atom_site_label_2
_geom_torsion_atom_site_label_3
_geom_torsion_atom_site_label_4
_geom_torsion
C1 Ru1 Ru2 C4 -113.0(3)
C2 Ru1 Ru2 C4 -22.2(3)
C11 Ru1 Ru2 C4 141.3(3)
C18 Ru1 Ru2 C4 81.3(3)
C19 Ru1 Ru2 C4 102.7(3)
C17 Ru1 Ru2 C4 102.7(3)
C12 Ru1 Ru2 C4 140.8(3)
C1 Ru1 Ru2 C5 -172.2(16)
C2 Ru1 Ru2 C5 -81.4(16)
C11 Ru1 Ru2 C5 82.1(16)
C18 Ru1 Ru2 C5 22.1(16)
C19 Ru1 Ru2 C5 43.5(16)
C17 Ru1 Ru2 C5 43.5(16)
C12 Ru1 Ru2 C5 81.6(16)
C1 Ru1 Ru2 C3 -21.7(2)
C2 Ru1 Ru2 C3 69.1(3)
C11 Ru1 Ru2 C3 -127.4(2)
C18 Ru1 Ru2 C3 172.6(2)
C19 Ru1 Ru2 C3 -166.0(2)
C17 Ru1 Ru2 C3 -166.0(2)
C12 Ru1 Ru2 C3 -127.9(2)
C1 Ru1 Ru2 N1 72.8(2)
C2 Ru1 Ru2 N1 163.6(2)
C11 Ru1 Ru2 N1 -32.90(19)
C18 Ru1 Ru2 N1 -92.90(19)
C19 Ru1 Ru2 N1 -71.5(2)
C17 Ru1 Ru2 N1 -71.5(2)
C12 Ru1 Ru2 N1 -33.41(19)
C1 Ru1 Ru2 C20 153.2(2)
C2 Ru1 Ru2 C20 -116.1(3)
C11 Ru1 Ru2 C20 47.5(2)
C18 Ru1 Ru2 C20 -12.5(2)
C19 Ru1 Ru2 C20 8.9(2)
C17 Ru1 Ru2 C20 8.9(2)
C12 Ru1 Ru2 C20 47.0(2)
C2 Ru1 C1 O1 143(22)
C11 Ru1 C1 O1 -39(22)
C18 Ru1 C1 O1 -11(23)
C19 Ru1 C1 O1 -64(22)
C17 Ru1 C1 O1 26(22)
C12 Ru1 C1 O1 -1(22)
Ru2 Ru1 C1 O1 -113(22)
C1 Ru1 C2 O2 167(13)
C11 Ru1 C2 O2 -6(14)
C18 Ru1 C2 O2 -20(13)
C19 Ru1 C2 O2 10(13)
C17 Ru1 C2 O2 -57(13)
C12 Ru1 C2 O2 -78(13)
Ru2 Ru1 C2 O2 77(13)
C4 Ru2 C3 O3 -42(8)
C5 Ru2 C3 O3 50(8)
N1 Ru2 C3 O3 147(8)
C20 Ru2 C3 O3 -161(7)
Ru1 Ru2 C3 O3 -126(8)
C5 Ru2 C4 O4 75(33)
C3 Ru2 C4 O4 170(100)
N1 Ru2 C4 O4 -66(33)
C20 Ru2 C4 O4 -18(33)
Ru1 Ru2 C4 O4 -99(33)
C4 Ru2 C5 O5 36(4)
C3 Ru2 C5 O5 -55(4)
N1 Ru2 C5 O5 -151(4)
C20 Ru2 C5 O5 129(4)
Ru1 Ru2 C5 O5 95(4)
C4 Ru2 N1 C6 173.0(12)
C5 Ru2 N1 C6 32.5(5)
C3 Ru2 N1 C6 -63.5(5)
C20 Ru2 N1 C6 123.8(5)
Ru1 Ru2 N1 C6 -154.3(5)
C4 Ru2 N1 C10 -4.0(14)
C5 Ru2 N1 C10 -144.5(4)
C3 Ru2 N1 C10 119.6(4)
C20 Ru2 N1 C10 -53.2(4)
Ru1 Ru2 N1 C10 28.7(4)
C10 N1 C6 C7 -1.9(9)
Ru2 N1 C6 C7 -178.9(5)
N1 C6 C7 C8 0.4(10)
C6 C7 C8 C9 1.0(10)
C7 C8 C9 C10 -0.8(9)
C6 N1 C10 C9 2.1(8)
Ru2 N1 C10 C9 179.3(4)
C6 N1 C10 C11 -176.2(5)
Ru2 N1 C10 C11 1.0(6)
C8 C9 C10 N1 -0.7(8)
C8 C9 C10 C11 177.4(5)
N1 C10 C11 C19 41.6(7)
C9 C10 C11 C19 -136.6(6)
N1 C10 C11 C12 -142.9(6)
C9 C10 C11 C12 38.9(9)
N1 C10 C11 Ru1 -46.0(6)
C9 C10 C11 Ru1 135.8(5)
C1 Ru1 C11 C19 -151.1(3)
C2 Ru1 C11 C19 21.0(9)
C18 Ru1 C11 C19 36.4(3)
C17 Ru1 C11 C19 78.0(3)
C12 Ru1 C11 C19 113.7(4)
Ru2 Ru1 C11 C19 -65.5(3)
C1 Ru1 C11 C12 95.1(3)
C2 Ru1 C11 C12 -92.7(8)
C18 Ru1 C11 C12 -77.3(3)
C19 Ru1 C11 C12 -113.7(4)
C17 Ru1 C11 C12 -35.7(3)
Ru2 Ru1 C11 C12 -179.2(3)
C1 Ru1 C11 C10 -33.9(4)
C2 Ru1 C11 C10 138.3(7)
C18 Ru1 C11 C10 153.7(5)
C19 Ru1 C11 C10 117.3(5)
C17 Ru1 C11 C10 -164.7(5)
C12 Ru1 C11 C10 -129.0(5)
Ru2 Ru1 C11 C10 51.8(4)
C19 C11 C12 C13 174.2(6)
C10 C11 C12 C13 -1.8(10)
Ru1 C11 C12 C13 -118.8(6)
C19 C11 C12 C17 -6.2(6)
C10 C11 C12 C17 177.8(5)
Ru1 C11 C12 C17 60.8(4)
C19 C11 C12 Ru1 -67.0(4)
C10 C11 C12 Ru1 117.0(6)
C1 Ru1 C12 C13 31.9(5)
C2 Ru1 C12 C13 -78.7(6)
C11 Ru1 C12 C13 127.1(7)
C18 Ru1 C12 C13 -151.2(6)
C19 Ru1 C12 C13 166.8(6)
C17 Ru1 C12 C13 -114.2(6)
Ru2 Ru1 C12 C13 128.0(5)
C1 Ru1 C12 C17 146.1(3)
C2 Ru1 C12 C17 35.5(5)
C11 Ru1 C12 C17 -118.6(4)
C18 Ru1 C12 C17 -37.0(3)
C19 Ru1 C12 C17 -78.9(3)
Ru2 Ru1 C12 C17 -117.8(3)
C1 Ru1 C12 C11 -95.2(3)
C2 Ru1 C12 C11 154.1(4)
C18 Ru1 C12 C11 81.7(3)
C19 Ru1 C12 C11 39.7(3)
C17 Ru1 C12 C11 118.6(4)
Ru2 Ru1 C12 C11 0.8(3)
C17 C12 C13 C14 1.3(8)
C11 C12 C13 C14 -179.1(5)
Ru1 C12 C13 C14 89.9(6)
C12 C13 C14 C15 0.1(8)
C13 C14 C15 C16 -2.0(9)
C14 C15 C16 C17 2.4(9)
C15 C16 C17 C12 -0.9(8)
C15 C16 C17 C18 176.1(6)
C15 C16 C17 Ru1 -90.2(6)
C13 C12 C17 C16 -0.9(8)
C11 C12 C17 C16 179.4(5)
Ru1 C12 C17 C16 -122.9(5)
C13 C12 C17 C18 -178.6(5)
C11 C12 C17 C18 1.7(6)
Ru1 C12 C17 C18 59.4(4)
C13 C12 C17 Ru1 122.0(5)
C11 C12 C17 Ru1 -57.7(3)
C1 Ru1 C17 C16 66.5(6)
C2 Ru1 C17 C16 -43.5(5)
C11 Ru1 C17 C16 150.7(6)
C18 Ru1 C17 C16 -128.2(7)
C19 Ru1 C17 C16 -166.1(6)
C12 Ru1 C17 C16 113.7(6)
Ru2 Ru1 C17 C16 -166.1(4)
C1 Ru1 C17 C12 -47.1(4)
C2 Ru1 C17 C12 -157.2(3)
C11 Ru1 C17 C12 37.0(3)
C18 Ru1 C17 C12 118.1(5)
C19 Ru1 C17 C12 80.3(3)
Ru2 Ru1 C17 C12 80.3(3)
C1 Ru1 C17 C18 -165.3(3)
C2 Ru1 C17 C18 84.7(4)
C11 Ru1 C17 C18 -81.1(4)
C19 Ru1 C17 C18 -37.9(3)
C12 Ru1 C17 C18 -118.1(5)
Ru2 Ru1 C17 C18 -37.9(4)
C16 C17 C18 C19 -173.8(6)
C12 C17 C18 C19 3.5(6)
Ru1 C17 C18 C19 65.6(4)
C16 C17 C18 Ru1 120.6(6)
C12 C17 C18 Ru1 -62.1(4)
C1 Ru1 C18 C19 -67.9(9)
C2 Ru1 C18 C19 138.2(3)
C11 Ru1 C18 C19 -37.5(3)
C17 Ru1 C18 C19 -115.9(5)
C12 Ru1 C18 C19 -79.8(3)
Ru2 Ru1 C18 C19 33.1(3)
C1 Ru1 C18 C17 48.1(10)
C2 Ru1 C18 C17 -105.9(4)
C11 Ru1 C18 C17 78.4(4)
C19 Ru1 C18 C17 115.9(5)
C12 Ru1 C18 C17 36.1(3)
Ru2 Ru1 C18 C17 149.1(3)
C17 C18 C19 C11 -7.3(6)
Ru1 C18 C19 C11 59.8(4)
C17 C18 C19 C20 178.5(5)
Ru1 C18 C19 C20 -114.4(6)
C17 C18 C19 Ru1 -67.1(4)
C12 C11 C19 C18 8.3(6)
C10 C11 C19 C18 -175.2(5)
Ru1 C11 C19 C18 -60.7(4)
C12 C11 C19 C20 -176.8(5)
C10 C11 C19 C20 -0.4(8)
Ru1 C11 C19 C20 114.1(5)
C12 C11 C19 Ru1 69.0(4)
C10 C11 C19 Ru1 -114.5(5)
C1 Ru1 C19 C18 160.3(3)
C2 Ru1 C19 C18 -54.9(4)
C11 Ru1 C19 C18 118.0(4)
C17 Ru1 C19 C18 37.9(3)
C12 Ru1 C19 C18 79.0(3)
Ru2 Ru1 C19 C18 -142.1(3)
C1 Ru1 C19 C11 42.4(4)
C2 Ru1 C19 C11 -172.9(3)
C18 Ru1 C19 C11 -118.0(4)
C17 Ru1 C19 C11 -80.1(3)
C12 Ru1 C19 C11 -39.0(3)
Ru2 Ru1 C19 C11 99.9(3)
C1 Ru1 C19 C20 -72.9(6)
C2 Ru1 C19 C20 71.9(5)
C11 Ru1 C19 C20 -115.2(6)
C18 Ru1 C19 C20 126.8(6)
C17 Ru1 C19 C20 164.7(5)
C12 Ru1 C19 C20 -154.2(5)
Ru2 Ru1 C19 C20 -15.3(4)
C18 C19 C20 C21 -19.5(9)
C11 C19 C20 C21 167.1(5)
Ru1 C19 C20 C21 -109.7(5)
C18 C19 C20 Ru2 107.8(6)
C11 C19 C20 Ru2 -65.7(5)
Ru1 C19 C20 Ru2 17.5(5)
C4 Ru2 C20 C19 -96.5(4)
C5 Ru2 C20 C19 172.0(4)
C3 Ru2 C20 C19 22.3(17)
N1 Ru2 C20 C19 75.3(4)
Ru1 Ru2 C20 C19 -12.3(3)
C4 Ru2 C20 C21 25.2(5)
C5 Ru2 C20 C21 -66.3(5)
C3 Ru2 C20 C21 144.1(14)
N1 Ru2 C20 C21 -162.9(5)
Ru1 Ru2 C20 C21 109.5(5)
C19 C20 C21 C22 -178.3(5)
Ru2 C20 C21 C22 71.6(7)
C20 C21 C22 C27 -123.6(6)
C20 C21 C22 C23 58.0(8)
C27 C22 C23 C24 -0.7(10)
C21 C22 C23 C24 177.8(6)
C22 C23 C24 C25 -0.8(10)
C23 C24 C25 C26 1.5(10)
C24 C25 C26 C27 -0.8(10)
C23 C22 C27 C26 1.5(10)
C21 C22 C27 C26 -177.0(6)
C25 C26 C27 C22 -0.7(10)
